data_4079458
loop_
_publ_author_name
'Wucher, Philipp'
'Roesle, Philipp'
'Falivene, Laura'
'Cavallo, Luigi'
'Caporaso, Lucia'
'G\"ottker-Schnetmann, Inigo'
'Mecking, Stefan'

_publ_section_title
;
 Controlled Acrylate Insertion Regioselectivity in
 Diazaphospholidine-Sulfonato Palladium(II) Complexes
;
_journal_issue 24
_journal_name_full Organometallics
_journal_page_first 8505
_journal_paper_doi 10.1021/om300755j
_journal_volume 31
_journal_year 2012
_chemical_formula_moiety 'C38 H50 N3 O3 P Pd S'
_chemical_formula_sum 'C38 H50 N3 O3 P Pd S'
_chemical_formula_weight 766.24
_chemical_name_systematic
; 
 ? 
;
_space_group_IT_number 14
_symmetry_cell_setting monoclinic
_symmetry_Int_Tables_number 14
_symmetry_space_group_name_Hall '-P 2yn'
_symmetry_space_group_name_H-M 'P 1 21/n 1'
_atom_sites_solution_hydrogens geom
_atom_sites_solution_primary heavy
_atom_sites_solution_secondary difmap
_audit_creation_method SHELXL-97
_cell_angle_alpha 90.00
_cell_angle_beta 94.484(3)
_cell_angle_gamma 90.00
_cell_formula_units_Z 4
_cell_length_a 17.9735(7)
_cell_length_b 11.2607(3)
_cell_length_c 18.2288(7)
_cell_measurement_reflns_used 69967
_cell_measurement_temperature 100(2)
_cell_measurement_theta_max 28.35
_cell_measurement_theta_min 2.13
_cell_volume 3678.1(2)
_computing_cell_refinement 'STOE X-AREA'
_computing_data_collection 'STOE X-AREA'
_computing_data_reduction 'STOE X-RED'
_computing_structure_refinement 'SHELXL-97 (Sheldrick, 1997)'
_computing_structure_solution 'SHELXS-97 (Sheldrick, 1990)'
_diffrn_ambient_temperature 100(2)
_diffrn_detector_area_resol_mean 6.67
_diffrn_measured_fraction_theta_full 0.987
_diffrn_measured_fraction_theta_max 0.987
_diffrn_measurement_device_type 'STOE IPDS 2T'
_diffrn_measurement_method 'rotation  method'
_diffrn_radiation_monochromator graphite
_diffrn_radiation_source 'fine-focus sealed tube'
_diffrn_radiation_type MoK\a
_diffrn_radiation_wavelength 0.71073
_diffrn_reflns_av_R_equivalents 0.0521
_diffrn_reflns_av_sigmaI/netI 0.0256
_diffrn_reflns_limit_h_max 23
_diffrn_reflns_limit_h_min -23
_diffrn_reflns_limit_k_max 14
_diffrn_reflns_limit_k_min -14
_diffrn_reflns_limit_l_max 23
_diffrn_reflns_limit_l_min -24
_diffrn_reflns_number 60659
_diffrn_reflns_theta_full 28.04
_diffrn_reflns_theta_max 28.04
_diffrn_reflns_theta_min 2.13
_exptl_absorpt_coefficient_mu 0.645
_exptl_absorpt_correction_T_max 0.8898
_exptl_absorpt_correction_T_min 0.8280
_exptl_absorpt_correction_type integration
_exptl_absorpt_process_details 'STOE X-RED32'
_exptl_crystal_colour colourless
_exptl_crystal_density_diffrn 1.384
_exptl_crystal_density_method 'not measured'
_exptl_crystal_description prism
_exptl_crystal_F_000 1600
_exptl_crystal_size_max 0.400
_exptl_crystal_size_mid 0.350
_exptl_crystal_size_min 0.300
_refine_diff_density_max 0.358
_refine_diff_density_min -0.613
_refine_diff_density_rms 0.067
_refine_ls_extinction_method none
_refine_ls_goodness_of_fit_ref 1.917
_refine_ls_hydrogen_treatment constr
_refine_ls_matrix_type full
_refine_ls_number_parameters 435
_refine_ls_number_reflns 8802
_refine_ls_number_restraints 0
_refine_ls_restrained_S_all 1.917
_refine_ls_R_factor_all 0.0340
_refine_ls_R_factor_gt 0.0268
_refine_ls_shift/su_max 0.005
_refine_ls_shift/su_mean 0.000
_refine_ls_structure_factor_coef Fsqd
_refine_ls_weighting_details 'calc w=1/[\s^2^(Fo^2^)+(0.0000P)^2^+0.0000P] where P=(Fo^2^+2Fc^2^)/3'
_refine_ls_weighting_scheme calc
_refine_ls_wR_factor_gt 0.0456
_refine_ls_wR_factor_ref 0.0461
_reflns_number_gt 7758
_reflns_number_total 8802
_reflns_threshold_expression >2sigma(I)
_cod_data_source_file om300755j_si_002.cif
_cod_data_source_block g:\x_ray\gs08_011
_cod_original_sg_symbol_Hall 'P 2yn'
_cod_original_sg_symbol_H-M 'P 21/n'
_cod_database_code 4079458

loop_
_symmetry_equiv_pos_as_xyz
'x, y, z'
'-x+1/2, y+1/2, -z+1/2'
'-x, -y, -z'
'x-1/2, -y-1/2, z-1/2'

loop_
_atom_site_label
_atom_site_type_symbol
_atom_site_fract_x
_atom_site_fract_y
_atom_site_fract_z
_atom_site_U_iso_or_equiv
_atom_site_adp_type
_atom_site_occupancy
_atom_site_symmetry_multiplicity
_atom_site_calc_flag
_atom_site_refinement_flags
Pd1 Pd 0.772700(6) 0.792674(10) 0.979357(6) 0.01281(3) Uani 1 1 d .
S1 S 0.85366(2) 0.75704(3) 1.125203(19) 0.01404(7) Uani 1 1 d .
P1 P 0.706866(19) 0.64080(3) 1.014506(19) 0.01044(7) Uani 1 1 d .
O1 O 0.86339(5) 0.71384(10) 1.04923(5) 0.0156(2) Uani 1 1 d .
O2 O 0.92079(6) 0.73813(11) 1.17286(6) 0.0230(3) Uani 1 1 d .
O3 O 0.82466(6) 0.87658(10) 1.12546(6) 0.0205(2) Uani 1 1 d .
N2 N 0.61615(7) 0.61166(11) 0.99458(7) 0.0126(2) Uani 1 1 d .
C2 C 0.72217(8) 0.61922(13) 1.11517(8) 0.0117(3) Uani 1 1 d .
C3 C 0.78452(8) 0.66149(13) 1.15875(8) 0.0130(3) Uani 1 1 d .
C20 C 0.60175(8) 0.48259(13) 0.98366(8) 0.0137(3) Uani 1 1 d .
H20A H 0.5748 0.4685 0.9350 0.016 Uiso 1 1 calc R
H20B H 0.5707 0.4523 1.0221 0.016 Uiso 1 1 calc R
N1 N 0.73419(7) 0.51054(11) 0.98002(7) 0.0122(2) Uani 1 1 d .
C7 C 0.67325(8) 0.54370(13) 1.14961(8) 0.0139(3) Uani 1 1 d .
H7A H 0.6299 0.5150 1.1220 0.017 Uiso 1 1 calc R
N3 N 0.84890(8) 0.91861(13) 0.94329(7) 0.0214(3) Uani 1 1 d .
C4 C 0.79675(9) 0.62837(14) 1.23239(8) 0.0175(3) Uani 1 1 d .
H4A H 0.8389 0.6587 1.2611 0.021 Uiso 1 1 calc R
C18 C 0.48187(9) 0.78767(17) 1.15068(9) 0.0260(3) Uani 1 1 d .
H18A H 0.4401 0.7337 1.1379 0.031 Uiso 1 1 calc R
H18B H 0.4648 0.8700 1.1447 0.031 Uiso 1 1 calc R
H18C H 0.5008 0.7743 1.2019 0.031 Uiso 1 1 calc R
C9 C 0.53086(8) 0.68836(13) 0.89290(8) 0.0150(3) Uani 1 1 d .
C17 C 0.54443(9) 0.76426(13) 1.09975(9) 0.0174(3) Uani 1 1 d .
H17A H 0.5675 0.6860 1.1141 0.021 Uiso 1 1 calc R
C27 C 0.85691(8) 0.41545(13) 1.01457(8) 0.0154(3) Uani 1 1 d .
C12 C 0.45406(9) 0.81995(14) 0.99240(9) 0.0203(3) Uani 1 1 d .
H12A H 0.4288 0.8680 1.0253 0.024 Uiso 1 1 calc R
C8 C 0.55546(8) 0.68899(13) 0.96827(8) 0.0131(3) Uani 1 1 d .
C22 C 0.80885(8) 0.47802(13) 0.96349(8) 0.0132(3) Uani 1 1 d .
C28 C 0.77834(9) 0.56375(14) 0.83431(8) 0.0181(3) Uani 1 1 d .
H28A H 0.7405 0.6105 0.8595 0.022 Uiso 1 1 calc R
C10 C 0.46596(9) 0.74976(14) 0.86970(9) 0.0197(3) Uani 1 1 d .
H10A H 0.4480 0.7475 0.8193 0.024 Uiso 1 1 calc R
C21 C 0.67753(8) 0.41871(13) 0.98845(8) 0.0155(3) Uani 1 1 d .
H21B H 0.6866 0.3783 1.0366 0.019 Uiso 1 1 calc R
H21A H 0.6788 0.3587 0.9489 0.019 Uiso 1 1 calc R
C16 C 0.59629(9) 0.71689(17) 0.77635(9) 0.0247(3) Uani 1 1 d .
H16A H 0.6261 0.7802 0.8011 0.030 Uiso 1 1 calc R
H16B H 0.5518 0.7513 0.7501 0.030 Uiso 1 1 calc R
H16C H 0.6261 0.6762 0.7413 0.030 Uiso 1 1 calc R
C6 C 0.68622(8) 0.50987(14) 1.22261(8) 0.0157(3) Uani 1 1 d .
H6A H 0.6524 0.4578 1.2440 0.019 Uiso 1 1 calc R
C5 C 0.74817(9) 0.55164(14) 1.26434(8) 0.0177(3) Uani 1 1 d .
H5A H 0.7574 0.5282 1.3143 0.021 Uiso 1 1 calc R
C13 C 0.51736(8) 0.75693(13) 1.01899(8) 0.0154(3) Uani 1 1 d .
C19 C 0.60488(10) 0.85945(15) 1.11256(9) 0.0248(4) Uani 1 1 d .
H19C H 0.6452 0.8438 1.0807 0.030 Uiso 1 1 calc R
H19B H 0.6248 0.8576 1.1642 0.030 Uiso 1 1 calc R
H19A H 0.5833 0.9378 1.1010 0.030 Uiso 1 1 calc R
C11 C 0.42714(9) 0.81418(14) 0.91906(9) 0.0218(3) Uani 1 1 d .
H11A H 0.3823 0.8542 0.9028 0.026 Uiso 1 1 calc R
C24 C 0.90313(9) 0.47481(14) 0.87621(9) 0.0194(3) Uani 1 1 d .
H24A H 0.9192 0.4943 0.8293 0.023 Uiso 1 1 calc R
C25 C 0.95102(9) 0.41448(15) 0.92628(9) 0.0208(3) Uani 1 1 d .
H25A H 0.9997 0.3936 0.9139 0.025 Uiso 1 1 calc R
C33 C 0.89543(10) 0.39945(17) 1.15162(9) 0.0269(4) Uani 1 1 d .
H33A H 0.9095 0.4835 1.1513 0.032 Uiso 1 1 calc R
H33B H 0.9392 0.3503 1.1442 0.032 Uiso 1 1 calc R
H33C H 0.8763 0.3797 1.1990 0.032 Uiso 1 1 calc R
C23 C 0.83157(8) 0.50765(13) 0.89336(8) 0.0155(3) Uani 1 1 d .
C31 C 0.83466(9) 0.37573(14) 1.08945(9) 0.0184(3) Uani 1 1 d .
H31A H 0.7891 0.4213 1.1006 0.022 Uiso 1 1 calc R
C14 C 0.57252(8) 0.62726(14) 0.83391(8) 0.0171(3) Uani 1 1 d .
H14A H 0.6185 0.5896 0.8581 0.021 Uiso 1 1 calc R
C15 C 0.52482(9) 0.52981(15) 0.79432(9) 0.0210(3) Uani 1 1 d .
H15C H 0.5556 0.4843 0.7622 0.025 Uiso 1 1 calc R
H15B H 0.4831 0.5664 0.7647 0.025 Uiso 1 1 calc R
H15A H 0.5054 0.4766 0.8308 0.025 Uiso 1 1 calc R
C26 C 0.92769(9) 0.38476(14) 0.99427(9) 0.0195(3) Uani 1 1 d .
H26A H 0.9606 0.3423 1.0281 0.023 Uiso 1 1 calc R
C29 C 0.73708(10) 0.46485(16) 0.78970(10) 0.0276(4) Uani 1 1 d .
H29C H 0.7028 0.5003 0.7513 0.033 Uiso 1 1 calc R
H29B H 0.7087 0.4165 0.8224 0.033 Uiso 1 1 calc R
H29A H 0.7734 0.4146 0.7669 0.033 Uiso 1 1 calc R
C32 C 0.81460(11) 0.24330(15) 1.08779(11) 0.0287(4) Uani 1 1 d .
H32C H 0.7973 0.2200 1.1354 0.034 Uiso 1 1 calc R
H32B H 0.8588 0.1966 1.0780 0.034 Uiso 1 1 calc R
H32A H 0.7749 0.2288 1.0489 0.034 Uiso 1 1 calc R
C1 C 0.68832(10) 0.88263(16) 0.92467(10) 0.0259(4) Uani 1 1 d .
H1A H 0.6435 0.8328 0.9204 0.041(6) Uiso 1 1 calc R
H1B H 0.7024 0.9034 0.8754 0.040(6) Uiso 1 1 calc R
H1C H 0.6781 0.9553 0.9517 0.054(7) Uiso 1 1 calc R
C38 C 0.91694(10) 0.87886(19) 0.93068(10) 0.0300(4) Uani 1 1 d .
H38A H 0.9279 0.7968 0.9371 0.036 Uiso 1 1 calc R
C30 C 0.81623(10) 0.64802(17) 0.78291(10) 0.0303(4) Uani 1 1 d .
H30C H 0.7783 0.6853 0.7488 0.036 Uiso 1 1 calc R
H30B H 0.8512 0.6032 0.7550 0.036 Uiso 1 1 calc R
H30A H 0.8434 0.7096 0.8121 0.036 Uiso 1 1 calc R
C34 C 0.83488(11) 1.03450(16) 0.93429(10) 0.0291(4) Uani 1 1 d .
H34A H 0.7866 1.0632 0.9430 0.035 Uiso 1 1 calc R
C35 C 0.88741(13) 1.11446(19) 0.91292(10) 0.0399(5) Uani 1 1 d .
H35A H 0.8755 1.1964 0.9075 0.048 Uiso 1 1 calc R
C36 C 0.95670(13) 1.0737(2) 0.89975(10) 0.0453(6) Uani 1 1 d .
H36A H 0.9938 1.1267 0.8849 0.054 Uiso 1 1 calc R
C37 C 0.97195(11) 0.9548(2) 0.90832(11) 0.0426(6) Uani 1 1 d .
H37A H 1.0197 0.9246 0.8991 0.051 Uiso 1 1 calc R

loop_
_atom_site_aniso_label
_atom_site_aniso_U_11
_atom_site_aniso_U_22
_atom_site_aniso_U_33
_atom_site_aniso_U_23
_atom_site_aniso_U_13
_atom_site_aniso_U_12
Pd1 0.01484(5) 0.01340(5) 0.01035(5) 0.00011(5) 0.00197(3) -0.00542(5)
S1 0.01235(16) 0.01785(17) 0.01197(16) -0.00194(13) 0.00135(13) -0.00528(13)
P1 0.01031(17) 0.01216(17) 0.00886(16) 0.00005(13) 0.00094(13) -0.00235(13)
O1 0.0140(5) 0.0190(5) 0.0142(5) -0.0031(4) 0.0044(4) -0.0016(4)
O2 0.0149(5) 0.0353(7) 0.0180(5) 0.0039(5) -0.0027(4) -0.0095(5)
O3 0.0279(6) 0.0157(5) 0.0184(5) -0.0042(4) 0.0054(4) -0.0041(5)
N2 0.0118(6) 0.0109(6) 0.0147(6) 0.0003(5) -0.0011(4) -0.0023(5)
C2 0.0112(7) 0.0130(7) 0.0110(6) -0.0011(5) 0.0018(5) -0.0002(5)
C3 0.0116(7) 0.0158(7) 0.0120(6) -0.0019(5) 0.0030(5) -0.0016(5)
C20 0.0133(7) 0.0126(7) 0.0152(7) -0.0011(5) 0.0009(5) -0.0036(5)
N1 0.0119(6) 0.0112(6) 0.0138(6) -0.0015(5) 0.0029(4) -0.0030(5)
C7 0.0112(7) 0.0166(7) 0.0137(7) 0.0004(5) 0.0000(5) -0.0015(6)
N3 0.0260(7) 0.0247(7) 0.0136(6) 0.0008(5) 0.0023(5) -0.0127(6)
C4 0.0161(7) 0.0242(8) 0.0120(7) -0.0008(6) -0.0004(5) -0.0035(6)
C18 0.0268(9) 0.0298(9) 0.0223(8) -0.0031(7) 0.0069(6) 0.0024(8)
C9 0.0133(7) 0.0153(8) 0.0163(7) 0.0029(6) 0.0003(5) -0.0048(6)
C17 0.0198(7) 0.0161(8) 0.0164(7) -0.0019(5) 0.0012(6) -0.0003(6)
C27 0.0164(7) 0.0131(7) 0.0169(7) -0.0021(6) 0.0025(6) -0.0021(6)
C12 0.0184(8) 0.0160(8) 0.0266(8) -0.0003(6) 0.0025(6) 0.0020(6)
C8 0.0096(6) 0.0130(7) 0.0163(7) 0.0022(5) -0.0007(5) -0.0027(5)
C22 0.0122(7) 0.0129(7) 0.0146(7) -0.0039(5) 0.0030(5) -0.0039(5)
C28 0.0197(8) 0.0214(8) 0.0137(7) -0.0012(6) 0.0048(6) -0.0021(6)
C10 0.0173(8) 0.0212(7) 0.0199(8) 0.0051(6) -0.0037(6) -0.0031(6)
C21 0.0134(7) 0.0128(7) 0.0204(7) -0.0001(6) 0.0020(6) -0.0032(6)
C16 0.0246(8) 0.0324(9) 0.0173(7) 0.0037(7) 0.0022(6) -0.0082(8)
C6 0.0145(7) 0.0178(7) 0.0151(7) 0.0036(6) 0.0037(5) 0.0001(6)
C5 0.0185(7) 0.0240(8) 0.0106(7) 0.0028(6) 0.0010(6) 0.0012(6)
C13 0.0154(7) 0.0135(7) 0.0175(7) 0.0003(5) 0.0018(6) -0.0039(6)
C19 0.0283(9) 0.0229(9) 0.0230(8) -0.0053(7) 0.0004(7) -0.0051(7)
C11 0.0169(8) 0.0197(9) 0.0282(8) 0.0054(6) -0.0021(6) 0.0029(6)
C24 0.0206(8) 0.0203(8) 0.0182(7) -0.0033(6) 0.0080(6) -0.0038(6)
C25 0.0155(8) 0.0194(8) 0.0285(9) -0.0053(6) 0.0075(6) -0.0013(6)
C33 0.0234(9) 0.0371(10) 0.0197(8) 0.0024(7) -0.0002(6) 0.0069(7)
C23 0.0164(7) 0.0151(7) 0.0151(7) -0.0043(6) 0.0031(6) -0.0044(6)
C31 0.0181(8) 0.0183(8) 0.0188(7) 0.0034(6) 0.0025(6) 0.0032(6)
C14 0.0152(7) 0.0237(8) 0.0123(7) 0.0021(6) -0.0002(5) -0.0028(6)
C15 0.0196(8) 0.0265(9) 0.0163(7) -0.0011(6) -0.0015(6) -0.0041(7)
C26 0.0167(8) 0.0158(8) 0.0257(8) -0.0024(6) 0.0005(6) 0.0004(6)
C29 0.0309(10) 0.0306(10) 0.0208(8) -0.0064(7) -0.0018(7) 0.0005(8)
C32 0.0327(10) 0.0217(8) 0.0331(10) 0.0082(7) 0.0107(8) 0.0024(7)
C1 0.0247(9) 0.0258(9) 0.0261(8) 0.0101(7) -0.0057(7) -0.0075(7)
C38 0.0230(9) 0.0442(11) 0.0227(8) 0.0094(8) 0.0006(7) -0.0087(8)
C30 0.0314(10) 0.0370(10) 0.0232(9) 0.0113(8) 0.0067(7) -0.0019(8)
C34 0.0442(11) 0.0236(9) 0.0202(8) -0.0038(7) 0.0061(7) -0.0158(8)
C35 0.0652(15) 0.0323(11) 0.0222(9) -0.0009(8) 0.0039(9) -0.0322(10)
C36 0.0511(13) 0.0651(15) 0.0185(9) 0.0111(9) -0.0059(8) -0.0439(12)
C37 0.0237(10) 0.0790(17) 0.0245(9) 0.0144(10) -0.0007(7) -0.0196(10)

loop_
_atom_type_symbol
_atom_type_description
_atom_type_scat_dispersion_real
_atom_type_scat_dispersion_imag
_atom_type_scat_source
C C 0.0033 0.0016 'International Tables Vol C Tables 4.2.6.8 and 6.1.1.4'
H H 0.0000 0.0000 'International Tables Vol C Tables 4.2.6.8 and 6.1.1.4'
N N 0.0061 0.0033 'International Tables Vol C Tables 4.2.6.8 and 6.1.1.4'
P P 0.1023 0.0942 'International Tables Vol C Tables 4.2.6.8 and 6.1.1.4'
S S 0.1246 0.1234 'International Tables Vol C Tables 4.2.6.8 and 6.1.1.4'
O O 0.0106 0.0060 'International Tables Vol C Tables 4.2.6.8 and 6.1.1.4'
Pd Pd -0.9988 1.0072 'International Tables Vol C Tables 4.2.6.8 and 6.1.1.4'

loop_
_geom_angle_atom_site_label_1
_geom_angle_atom_site_label_2
_geom_angle_atom_site_label_3
_geom_angle
C1 Pd1 N3 89.42(6)
C1 Pd1 O1 172.48(6)
N3 Pd1 O1 88.96(5)
C1 Pd1 P1 97.65(5)
N3 Pd1 P1 171.08(4)
O1 Pd1 P1 84.72(3)
O3 S1 O2 114.83(7)
O3 S1 O1 112.07(7)
O2 S1 O1 110.91(6)
O3 S1 C3 107.42(7)
O2 S1 C3 105.99(7)
O1 S1 C3 104.87(6)
N2 P1 N1 93.20(6)
N2 P1 C2 104.84(6)
N1 P1 C2 103.34(6)
N2 P1 Pd1 128.67(5)
N1 P1 Pd1 112.87(4)
C2 P1 Pd1 110.41(5)
S1 O1 Pd1 105.87(5)
C8 N2 C20 115.13(11)
C8 N2 P1 130.50(10)
C20 N2 P1 112.14(9)
C7 C2 C3 116.84(13)
C7 C2 P1 118.21(11)
C3 C2 P1 124.50(10)
C4 C3 C2 120.83(13)
C4 C3 S1 115.40(11)
C2 C3 S1 123.75(11)
N2 C20 C21 107.80(11)
C22 N1 C21 120.43(11)
C22 N1 P1 126.95(10)
C21 N1 P1 110.46(9)
C6 C7 C2 122.05(14)
C38 N3 C34 118.11(15)
C38 N3 Pd1 116.89(12)
C34 N3 Pd1 124.97(12)
C5 C4 C3 120.89(14)
C10 C9 C8 119.00(13)
C10 C9 C14 117.15(14)
C8 C9 C14 123.82(13)
C13 C17 C19 110.87(13)
C13 C17 C18 113.68(13)
C19 C17 C18 109.39(13)
C26 C27 C22 118.24(14)
C26 C27 C31 118.34(14)
C22 C27 C31 123.39(13)
C11 C12 C13 121.63(15)
C9 C8 C13 120.51(13)
C9 C8 N2 119.38(12)
C13 C8 N2 119.90(13)
C27 C22 C23 120.73(13)
C27 C22 N1 121.36(13)
C23 C22 N1 117.89(13)
C23 C28 C30 113.93(14)
C23 C28 C29 108.95(13)
C30 C28 C29 110.19(14)
C11 C10 C9 120.98(15)
N1 C21 C20 106.46(12)
C5 C6 C7 120.21(13)
C6 C5 C4 119.16(14)
C12 C13 C8 118.07(14)
C12 C13 C17 120.04(13)
C8 C13 C17 121.88(13)
C10 C11 C12 119.66(15)
C25 C24 C23 121.25(14)
C26 C25 C24 119.64(14)
C24 C23 C22 118.45(14)
C24 C23 C28 119.40(13)
C22 C23 C28 121.91(13)
C27 C31 C33 112.96(13)
C27 C31 C32 110.27(13)
C33 C31 C32 109.66(14)
C9 C14 C15 111.54(12)
C9 C14 C16 111.29(13)
C15 C14 C16 108.80(13)
C25 C26 C27 121.68(15)
N3 C38 C37 121.6(2)
N3 C34 C35 123.0(2)
C36 C35 C34 118.8(2)
C35 C36 C37 118.99(18)
C36 C37 C38 119.5(2)

loop_
_geom_bond_atom_site_label_1
_geom_bond_atom_site_label_2
_geom_bond_distance
Pd1 C1 2.0208(17)
Pd1 N3 2.1118(13)
Pd1 O1 2.1778(11)
Pd1 P1 2.2032(4)
S1 O3 1.4437(12)
S1 O2 1.4463(12)
S1 O1 1.4911(10)
S1 C3 1.7873(14)
P1 N2 1.6750(12)
P1 N1 1.6841(12)
P1 C2 1.8501(14)
N2 C8 1.4478(18)
N2 C20 1.4870(18)
C2 C7 1.4060(19)
C2 C3 1.405(2)
C3 C4 1.394(2)
C20 C21 1.537(2)
N1 C22 1.4453(17)
N1 C21 1.4678(18)
C7 C6 1.386(2)
N3 C38 1.339(2)
N3 C34 1.337(2)
C4 C5 1.389(2)
C18 C17 1.536(2)
C9 C10 1.393(2)
C9 C8 1.4099(19)
C9 C14 1.522(2)
C17 C13 1.516(2)
C17 C19 1.531(2)
C27 C26 1.396(2)
C27 C22 1.408(2)
C27 C31 1.519(2)
C12 C11 1.387(2)
C12 C13 1.395(2)
C8 C13 1.417(2)
C22 C23 1.412(2)
C28 C23 1.520(2)
C28 C30 1.530(2)
C28 C29 1.535(2)
C10 C11 1.386(2)
C16 C14 1.540(2)
C6 C5 1.381(2)
C24 C25 1.383(2)
C24 C23 1.397(2)
C25 C26 1.380(2)
C33 C31 1.535(2)
C31 C32 1.534(2)
C14 C15 1.537(2)
C38 C37 1.392(3)
C34 C35 1.382(2)
C35 C36 1.366(3)
C36 C37 1.372(4)

loop_
_geom_torsion_atom_site_label_1
_geom_torsion_atom_site_label_2
_geom_torsion_atom_site_label_3
_geom_torsion_atom_site_label_4
_geom_torsion
C1 Pd1 P1 N2 3.59(8)
N3 Pd1 P1 N2 -138.6(2)
O1 Pd1 P1 N2 176.41(6)
C1 Pd1 P1 N1 118.11(7)
N3 Pd1 P1 N1 -24.1(3)
O1 Pd1 P1 N1 -69.07(6)
C1 Pd1 P1 C2 -126.80(7)
N3 Pd1 P1 C2 91.0(3)
O1 Pd1 P1 C2 46.03(5)
O3 S1 O1 Pd1 -34.47(8)
O2 S1 O1 Pd1 -164.26(6)
C3 S1 O1 Pd1 81.75(7)
C1 Pd1 O1 S1 24.5(4)
N3 Pd1 O1 S1 102.07(6)
P1 Pd1 O1 S1 -84.22(5)
N1 P1 N2 C8 -141.98(13)
C2 P1 N2 C8 113.32(13)
Pd1 P1 N2 C8 -19.07(15)
N1 P1 N2 C20 19.92(10)
C2 P1 N2 C20 -84.79(10)
Pd1 P1 N2 C20 142.82(8)
N2 P1 C2 C7 24.54(13)
N1 P1 C2 C7 -72.47(12)
Pd1 P1 C2 C7 166.57(10)
N2 P1 C2 C3 -163.47(12)
N1 P1 C2 C3 99.51(13)
Pd1 P1 C2 C3 -21.44(14)
C7 C2 C3 C4 0.5(2)
P1 C2 C3 C4 -171.54(12)
C7 C2 C3 S1 179.37(11)
P1 C2 C3 S1 7.29(19)
O3 S1 C3 C4 -99.87(12)
O2 S1 C3 C4 23.33(14)
O1 S1 C3 C4 140.73(12)
O3 S1 C3 C2 81.24(14)
O2 S1 C3 C2 -155.55(13)
O1 S1 C3 C2 -38.15(14)
C8 N2 C20 C21 160.38(12)
P1 N2 C20 C21 -4.49(14)
N2 P1 N1 C22 166.41(12)
C2 P1 N1 C22 -87.52(13)
Pd1 P1 N1 C22 31.76(13)
N2 P1 N1 C21 -30.46(10)
C2 P1 N1 C21 75.62(11)
Pd1 P1 N1 C21 -165.10(8)
C3 C2 C7 C6 -1.4(2)
P1 C2 C7 C6 171.20(12)
C1 Pd1 N3 C38 -146.99(13)
O1 Pd1 N3 C38 40.35(12)
P1 Pd1 N3 C38 -4.4(3)
C1 Pd1 N3 C34 35.02(15)
O1 Pd1 N3 C34 -137.64(14)
P1 Pd1 N3 C34 177.58(18)
C2 C3 C4 C5 0.8(2)
S1 C3 C4 C5 -178.13(12)
C10 C9 C8 C13 -3.8(2)
C14 C9 C8 C13 174.15(13)
C10 C9 C8 N2 170.91(13)
C14 C9 C8 N2 -11.1(2)
C20 N2 C8 C9 -61.06(17)
P1 N2 C8 C9 100.40(15)
C20 N2 C8 C13 113.69(14)
P1 N2 C8 C13 -84.86(16)
C26 C27 C22 C23 0.7(2)
C31 C27 C22 C23 -177.00(14)
C26 C27 C22 N1 178.65(13)
C31 C27 C22 N1 1.0(2)
C21 N1 C22 C27 -66.77(18)
P1 N1 C22 C27 94.86(16)
C21 N1 C22 C23 111.27(15)
P1 N1 C22 C23 -87.10(16)
C8 C9 C10 C11 2.2(2)
C14 C9 C10 C11 -175.88(14)
C22 N1 C21 C20 -164.40(12)
P1 N1 C21 C20 31.20(14)
N2 C20 C21 N1 -16.35(15)
C2 C7 C6 C5 0.9(2)
C7 C6 C5 C4 0.5(2)
C3 C4 C5 C6 -1.3(2)
C11 C12 C13 C8 2.0(2)
C11 C12 C13 C17 -179.18(14)
C9 C8 C13 C12 1.7(2)
N2 C8 C13 C12 -172.96(13)
C9 C8 C13 C17 -177.05(13)
N2 C8 C13 C17 8.3(2)
C19 C17 C13 C12 -94.83(17)
C18 C17 C13 C12 28.9(2)
C19 C17 C13 C8 83.92(17)
C18 C17 C13 C8 -152.36(14)
C9 C10 C11 C12 1.5(2)
C13 C12 C11 C10 -3.6(2)
C23 C24 C25 C26 0.7(2)
C25 C24 C23 C22 0.1(2)
C25 C24 C23 C28 -174.45(15)
C27 C22 C23 C24 -0.8(2)
N1 C22 C23 C24 -178.86(13)
C27 C22 C23 C28 173.60(14)
N1 C22 C23 C28 -4.4(2)
C30 C28 C23 C24 -37.3(2)
C29 C28 C23 C24 86.18(17)
C30 C28 C23 C22 148.34(15)
C29 C28 C23 C22 -88.18(17)
C26 C27 C31 C33 46.6(2)
C22 C27 C31 C33 -135.75(16)
C26 C27 C31 C32 -76.51(18)
C22 C27 C31 C32 101.16(17)
C10 C9 C14 C15 -62.76(18)
C8 C9 C14 C15 119.25(16)
C10 C9 C14 C16 58.95(18)
C8 C9 C14 C16 -119.04(16)
C24 C25 C26 C27 -0.9(2)
C22 C27 C26 C25 0.2(2)
C31 C27 C26 C25 177.98(14)
C34 N3 C38 C37 -0.4(3)
Pd1 N3 C38 C37 -178.56(14)
C38 N3 C34 C35 -0.2(3)
Pd1 N3 C34 C35 177.73(13)
N3 C34 C35 C36 0.5(3)
C34 C35 C36 C37 -0.2(3)
C35 C36 C37 C38 -0.5(3)
N3 C38 C37 C36 0.8(3)
